data_2207454
loop_
_publ_author_name
'Tobias van Almsick'
'William S. Sheldrick'

_publ_section_title
;
 Caesium dimethyldiselenidoarsenate(V)
;
_journal_coeditor_code BT6780
_journal_issue 12
_journal_name_full 'Acta Crystallographica Section E'
_journal_page_first m2661
_journal_page_last m2663
_journal_paper_doi 10.1107/S1600536805037669
_journal_volume 61
_journal_year 2005
_chemical_formula_moiety 'Cs +, C2 H6 As Se2 -'
_chemical_formula_sum 'C2 H6 As Cs Se2'
_chemical_formula_weight 395.82
_chemical_name_common 'not relevant'
_chemical_name_systematic
;
Caesium dimethyldiselenidoarsenate(V)
;
_space_group_IT_number 15
_symmetry_cell_setting monoclinic
_symmetry_space_group_name_Hall '-C 2yc'
_symmetry_space_group_name_H-M 'C 1 2/c 1'
_atom_sites_solution_hydrogens geom
_atom_sites_solution_primary direct
_atom_sites_solution_secondary difmap
_audit_creation_method SHELXL-97
_cell_angle_alpha 90.00
_cell_angle_beta 115.92(3)
_cell_angle_gamma 90.00
_cell_formula_units_Z 4
_cell_length_a 9.858(2)
_cell_length_b 10.027(2)
_cell_length_c 9.787(2)
_cell_measurement_reflns_used 19
_cell_measurement_temperature 292(2)
_cell_measurement_theta_max 14.884
_cell_measurement_theta_min 6.121
_cell_volume 870.1(4)
_computing_cell_refinement R3m/V
_computing_data_collection 'R3m/V (Siemens, 1989)'
_computing_data_reduction 'XDISK (Siemens, 1989)'
_computing_molecular_graphics 'SHELXTL-Plus (Sheldrick, 1995)'
_computing_publication_material SHELXL97
_computing_structure_refinement 'SHELXL97 (Sheldrick, 1997)'
_computing_structure_solution 'SHELXS97 (Sheldrick, 1997)'
_diffrn_ambient_temperature 292(2)
_diffrn_measured_fraction_theta_full 0.987
_diffrn_measured_fraction_theta_max 0.987
_diffrn_measurement_device_type 'Siemens P4 four-circle'
_diffrn_measurement_method \w
_diffrn_radiation_monochromator graphite
_diffrn_radiation_source 'fine-focus sealed tube'
_diffrn_radiation_type MoK\a
_diffrn_radiation_wavelength 0.71073
_diffrn_reflns_av_R_equivalents 0.0473
_diffrn_reflns_av_sigmaI/netI 0.0358
_diffrn_reflns_limit_h_max 11
_diffrn_reflns_limit_h_min 0
_diffrn_reflns_limit_k_max 11
_diffrn_reflns_limit_k_min 0
_diffrn_reflns_limit_l_max 10
_diffrn_reflns_limit_l_min -11
_diffrn_reflns_number 807
_diffrn_reflns_theta_full 25.00
_diffrn_reflns_theta_max 24.98
_diffrn_reflns_theta_min 3.07
_diffrn_standards_decay_% 0.00
_diffrn_standards_interval_count 97
_diffrn_standards_number 3
_exptl_absorpt_coefficient_mu 16.296
_exptl_absorpt_correction_T_max 0.275
_exptl_absorpt_correction_T_min 0.153
_exptl_absorpt_correction_type psi-scan
_exptl_absorpt_process_details '(XPREP in SHELXTL-Plus; Sheldrick, 1995)'
_exptl_crystal_colour colourless
_exptl_crystal_density_diffrn 3.022
_exptl_crystal_density_method 'not measured'
_exptl_crystal_description block
_exptl_crystal_F_000 696
_exptl_crystal_size_max 0.12
_exptl_crystal_size_mid 0.10
_exptl_crystal_size_min 0.08
_refine_diff_density_max 1.129
_refine_diff_density_min -1.201
_refine_ls_extinction_method none
_refine_ls_goodness_of_fit_ref 1.084
_refine_ls_hydrogen_treatment constr
_refine_ls_matrix_type full
_refine_ls_number_parameters 30
_refine_ls_number_reflns 759
_refine_ls_number_restraints 0
_refine_ls_restrained_S_all 1.084
_refine_ls_R_factor_all 0.0679
_refine_ls_R_factor_gt 0.0469
_refine_ls_shift/su_max 0.000
_refine_ls_shift/su_mean 0.000
_refine_ls_structure_factor_coef Fsqd
_refine_ls_weighting_details 'calc w = 1/[\s^2^(Fo^2^)+(0.066P)^2^+8.7148P] where P = (Fo^2^+2Fc^2^)/3'
_refine_ls_weighting_scheme calc
_refine_ls_wR_factor_gt 0.1131
_refine_ls_wR_factor_ref 0.1249
_reflns_number_gt 574
_reflns_number_total 759
_reflns_threshold_expression I>2\s(I)
_cod_data_source_file bt6780.cif
_cod_data_source_block I
_cod_depositor_comments
;
The following automatic conversions were performed:
'_symmetry_cell_setting' value 'Monoclinic' changed to 'monoclinic'
according to '/home/saulius/struct/CIF-dictionaries/cif_core.dic'
dictionary named 'cif_core.dic' version 2.4.1 from 2010-06-29.

Automatic conversion script
Id: cif_fix_enum 1527 2010-12-29 10:47:43Z saulius 

The following automatic conversions were performed:

'_chemical_melting_point' value 'not relevant' was changed to '?' -
the value is undefined or not given.

Automatic conversion script
Id: cif_fix_values 1646 2011-03-28 12:23:43Z adriana 

The following automatic conversions were performed:

'_chemical_melting_point' value 'not relevant' was changed to '?' -
the value is undefined or not given.

'_symmetry_cell_setting' value
'Monoclinic' changed to 'monoclinic' according to
/home/saulius/struct/CIF-dictionaries/cif_core.dic dictionary named
'cif_core.dic' version 2.4.1 from 2010-06-29.

Automatic conversion script
Id: cif_fix_values 1715 2011-07-08 13:25:40Z adriana 
;
_cod_original_cell_volume 870.1(3)
_cod_original_sg_symbol_H-M 'C 2/c'
_cod_database_code 2207454
_cod_database_fobs_code 2207454

loop_
_symmetry_equiv_pos_as_xyz
'x, y, z'
'-x, y, -z+1/2'
'x+1/2, y+1/2, z'
'-x+1/2, y+1/2, -z+1/2'
'-x, -y, -z'
'x, -y, z-1/2'
'-x+1/2, -y+1/2, -z'
'x+1/2, -y+1/2, z-1/2'

loop_
_atom_site_label
_atom_site_fract_x
_atom_site_fract_y
_atom_site_fract_z
_atom_site_U_iso_or_equiv
_atom_site_adp_type
_atom_site_calc_flag
_atom_site_refinement_flags
_atom_site_occupancy
_atom_site_type_symbol
Cs 0.5000 0.38863(11) 0.2500 0.0507(4) Uani d S 1 Cs
As 0.5000 0.82632(16) 0.2500 0.0443(5) Uani d S 1 As
Se 0.36573(16) 0.70919(13) 0.34653(16) 0.0514(4) Uani d . 1 Se
C 0.364(2) 0.9413(17) 0.0924(19) 0.084(6) Uani d . 1 C
H1 0.3011 0.9882 0.1288 0.126 Uiso calc R 1 H
H2 0.3016 0.8887 0.0054 0.126 Uiso calc R 1 H
H3 0.4205 1.0043 0.0644 0.126 Uiso calc R 1 H

loop_
_atom_site_aniso_label
_atom_site_aniso_U_11
_atom_site_aniso_U_22
_atom_site_aniso_U_33
_atom_site_aniso_U_12
_atom_site_aniso_U_13
_atom_site_aniso_U_23
Cs 0.0502(7) 0.0507(6) 0.0482(7) 0.000 0.0188(5) 0.000
As 0.0524(11) 0.0365(9) 0.0520(11) 0.000 0.0301(9) 0.000
Se 0.0509(8) 0.0529(7) 0.0568(8) -0.0006(7) 0.0294(6) 0.0079(6)
C 0.106(13) 0.085(11) 0.086(12) 0.051(10) 0.064(11) 0.050(10)

loop_
_atom_type_symbol
_atom_type_description
_atom_type_scat_dispersion_real
_atom_type_scat_dispersion_imag
_atom_type_scat_source
C C 0.0033 0.0016 'International Tables Vol C Tables 4.2.6.8 and 6.1.1.4'
H H 0.0000 0.0000 'International Tables Vol C Tables 4.2.6.8 and 6.1.1.4'
As As 0.0499 2.0058 'International Tables Vol C Tables 4.2.6.8 and 6.1.1.4'
Se Se -0.0929 2.2259 'International Tables Vol C Tables 4.2.6.8 and 6.1.1.4'
Cs Cs -0.3680 2.1192 'International Tables Vol C Tables 4.2.6.8 and 6.1.1.4'

loop_
_geom_angle_atom_site_label_1
_geom_angle_atom_site_label_2
_geom_angle_atom_site_label_3
_geom_angle_site_symmetry_1
_geom_angle_site_symmetry_3
_geom_angle
_geom_angle_publ_flag
Se Cs Se 6_565 5_666 149.31(5) ?
Se Cs Se 6_565 . 119.61(4) ?
Se Cs Se 5_666 . 87.67(3) ?
Se Cs Se 6_565 2_655 87.67(3) ?
Se Cs Se 5_666 2_655 119.61(4) ?
Se Cs Se . 2_655 62.05(4) ?
Se Cs Se 6_565 4_545 75.47(4) ?
Se Cs Se 5_666 4_545 89.87(4) ?
Se Cs Se . 4_545 93.91(2) ?
Se Cs Se 2_655 4_545 138.73(5) ?
Se Cs Se 6_565 3_545 89.87(4) ?
Se Cs Se 5_666 3_545 75.47(4) ?
Se Cs Se . 3_545 138.73(5) ?
Se Cs Se 2_655 3_545 93.91(2) ?
Se Cs Se 4_545 3_545 122.85(5) ?
C As C 2_655 . 106.4(12) yes
C As Se 2_655 . 107.9(5) yes
C As Se . . 108.4(5) yes
C As Se 2_655 2_655 108.4(5) yes
C As Se . 2_655 107.9(5) yes
Se As Se . 2_655 117.45(10) yes
As Se Cs . 5_666 125.50(6) ?
As Se Cs . . 90.25(5) ?
Cs Se Cs 5_666 . 92.33(3) ?
As Se Cs . 3_455 108.56(6) ?
Cs Se Cs 5_666 3_455 104.53(4) ?
Cs Se Cs . 3_455 138.73(5) ?
As C H1 . . 109.5 ?
As C H2 . . 109.5 ?
H1 C H2 . . 109.5 ?
As C H3 . . 109.5 ?
H1 C H3 . . 109.5 ?
H2 C H3 . . 109.5 ?

loop_
_geom_bond_atom_site_label_1
_geom_bond_atom_site_label_2
_geom_bond_site_symmetry_2
_geom_bond_distance
_geom_bond_publ_flag
Cs Se 6_565 3.7063(17) yes
Cs Se 5_666 3.7063(17) yes
Cs Se . 3.7509(18) yes
Cs Se 2_655 3.7509(18) yes
Cs Se 4_545 3.7617(17) yes
Cs Se 3_545 3.7617(17) yes
As C 2_655 1.924(14) yes
As C . 1.924(14) yes
As Se . 2.2621(15) yes
As Se 2_655 2.2621(15) yes
C H1 . 0.9600 ?
C H2 . 0.9600 ?
C H3 . 0.9600 ?

loop_
_geom_torsion_atom_site_label_1
_geom_torsion_atom_site_label_2
_geom_torsion_atom_site_label_3
_geom_torsion_atom_site_label_4
_geom_torsion_site_symmetry_1
_geom_torsion_site_symmetry_4
_geom_torsion
C As Se Cs 2_655 5_666 -29.7(6)
C As Se Cs . 5_666 -144.5(6)
Se As Se Cs 2_655 5_666 93.04(6)
C As Se Cs 2_655 . -122.7(6)
C As Se Cs . . 122.5(6)
Se As Se Cs 2_655 . 0.0
C As Se Cs 2_655 3_455 94.7(6)
C As Se Cs . 3_455 -20.1(6)
Se As Se Cs 2_655 3_455 -142.59(6)
Se Cs Se As 6_565 . -69.25(6)
Se Cs Se As 5_666 . 125.55(6)
Se Cs Se As 2_655 . 0.0
Se Cs Se As 4_545 . -144.75(6)
Se Cs Se As 3_545 . 60.82(8)
Se Cs Se Cs 6_565 5_666 165.21(3)
Se Cs Se Cs 5_666 5_666 0.0
Se Cs Se Cs 2_655 5_666 -125.55(6)
Se Cs Se Cs 4_545 5_666 89.71(4)
Se Cs Se Cs 3_545 5_666 -64.73(7)
Se Cs Se Cs 6_565 3_455 49.94(8)
Se Cs Se Cs 5_666 3_455 -115.27(7)
Se Cs Se Cs 2_655 3_455 119.18(8)
Se Cs Se Cs 4_545 3_455 -25.56(5)
Se Cs Se Cs 3_545 3_455 180.0
